data_2231534
loop_
_publ_author_name
'Jackson, Patrice L.'
'North, Henry'
'Alexander, Mariano S.'
'Assey, Gervas E.'
'Scott, Kenneth R.'
'Butcher, Ray J.'

_publ_section_title
;
 3-(4-Chlorobenzenesulfonamido)-5-methylcyclohex-2-en-1-one
;
_journal_coeditor_code HG5071
_journal_issue 9
_journal_name_full 'Acta Crystallographica Section E'
_journal_page_first o2272
_journal_page_last o2273
_journal_paper_doi 10.1107/S1600536811030662
_journal_volume 67
_journal_year 2011
_chemical_formula_iupac 'C13 H14 Cl N O3 S'
_chemical_formula_moiety 'C13 H14 Cl N O3 S'
_chemical_formula_sum 'C13 H14 Cl N O3 S'
_chemical_formula_weight 299.76
_chemical_name_systematic
;
3-(4-Chlorobenzenesulfonamido)-5-methylcyclohex-2-en-1-one
;
_space_group_IT_number 14
_symmetry_cell_setting monoclinic
_symmetry_space_group_name_Hall '-P 2ybc'
_symmetry_space_group_name_H-M 'P 1 21/c 1'
_atom_sites_solution_hydrogens geom
_atom_sites_solution_primary direct
_atom_sites_solution_secondary difmap
_audit_creation_method SHELXL-97
_cell_angle_alpha 90.00
_cell_angle_beta 108.989(3)
_cell_angle_gamma 90.00
_cell_formula_units_Z 4
_cell_length_a 10.2031(2)
_cell_length_b 10.3267(3)
_cell_length_c 14.1217(3)
_cell_measurement_reflns_used 4047
_cell_measurement_temperature 295(2)
_cell_measurement_theta_max 77.2141
_cell_measurement_theta_min 4.2714
_cell_volume 1406.95(6)
_computing_cell_refinement
;
CrysAlis RED (Oxford Diffraction, 2009)
;
_computing_data_collection
;
CrysAlis CCD (Oxford Diffraction, 2009)
;
_computing_data_reduction
;
CrysAlis RED (Oxford Diffraction, 2009)
;
_computing_molecular_graphics 'SHELXTL (Sheldrick, 2008)'
_computing_publication_material 'SHELXTL (Sheldrick, 2008)'
_computing_structure_refinement 'SHELXL97 (Sheldrick, 2008)'
_computing_structure_solution 'SHELXS97 (Sheldrick, 2008)'
_diffrn_ambient_temperature 295(2)
_diffrn_detector_area_resol_mean 10.5081
_diffrn_measured_fraction_theta_full 0.968
_diffrn_measured_fraction_theta_max 0.928
_diffrn_measurement_device_type 'Oxford Diffraction Gemini R'
_diffrn_measurement_method '\f and \w'
_diffrn_radiation_monochromator graphite
_diffrn_radiation_source 'fine-focus sealed tube'
_diffrn_radiation_type CuK\a
_diffrn_radiation_wavelength 1.54184
_diffrn_reflns_av_R_equivalents 0.0465
_diffrn_reflns_av_sigmaI/netI 0.0400
_diffrn_reflns_limit_h_max 11
_diffrn_reflns_limit_h_min -12
_diffrn_reflns_limit_k_max 12
_diffrn_reflns_limit_k_min -11
_diffrn_reflns_limit_l_max 16
_diffrn_reflns_limit_l_min -17
_diffrn_reflns_number 5137
_diffrn_reflns_theta_full 67.50
_diffrn_reflns_theta_max 77.66
_diffrn_reflns_theta_min 4.58
_diffrn_standards_interval_count 50
_diffrn_standards_number 2
_exptl_absorpt_coefficient_mu 3.830
_exptl_absorpt_correction_T_max 0.355
_exptl_absorpt_correction_T_min 0.119
_exptl_absorpt_correction_type analytical
_exptl_absorpt_process_details
;
[CrysAlis RED (Oxford Diffraction, 2009), based on expressions derived
by Clark
& Reid (1995)]
;
_exptl_crystal_colour colorless
_exptl_crystal_density_diffrn 1.415
_exptl_crystal_density_method 'not measured'
_exptl_crystal_description 'large plate'
_exptl_crystal_F_000 624
_exptl_crystal_size_max 0.759
_exptl_crystal_size_mid 0.609
_exptl_crystal_size_min 0.306
_refine_diff_density_max 1.261
_refine_diff_density_min -0.652
_refine_ls_extinction_coef 0.0074(13)
_refine_ls_extinction_expression Fc^*^=kFc[1+0.001xFc^2^\l^3^/sin(2\q)]^-1/4^
_refine_ls_extinction_method 'SHELXL97 (Sheldrick, 2008)'
_refine_ls_goodness_of_fit_ref 1.073
_refine_ls_hydrogen_treatment mixed
_refine_ls_matrix_type full
_refine_ls_number_parameters 205
_refine_ls_number_reflns 2778
_refine_ls_number_restraints 18
_refine_ls_restrained_S_all 1.069
_refine_ls_R_factor_all 0.0862
_refine_ls_R_factor_gt 0.0831
_refine_ls_shift/su_max 0.001
_refine_ls_shift/su_mean 0.000
_refine_ls_structure_factor_coef Fsqd
_refine_ls_weighting_details 'calc w=1/[\s^2^(Fo^2^)+(0.1830P)^2^+0.6772P] where P=(Fo^2^+2Fc^2^)/3'
_refine_ls_weighting_scheme calc
_refine_ls_wR_factor_gt 0.2456
_refine_ls_wR_factor_ref 0.2499
_reflns_number_gt 2547
_reflns_number_total 2778
_reflns_threshold_expression I>2\s(I)
_cod_data_source_file hg5071.cif
_cod_data_source_block I
_cod_original_sg_symbol_H-M 'P 21/c'
_cod_database_code 2231534
_cod_database_fobs_code 2231534

loop_
_symmetry_equiv_pos_as_xyz
'x, y, z'
'-x, y+1/2, -z+1/2'
'-x, -y, -z'
'x, -y-1/2, z-1/2'

loop_
_atom_site_type_symbol
_atom_site_label
_atom_site_fract_x
_atom_site_fract_y
_atom_site_fract_z
_atom_site_U_iso_or_equiv
_atom_site_adp_type
_atom_site_calc_flag
_atom_site_refinement_flags
_atom_site_occupancy
_atom_site_symmetry_multiplicity
_atom_site_disorder_assembly
_atom_site_disorder_group
Cl Cl 1.22572(8) 0.52485(10) 0.58620(7) 0.0804(3) Uani d . 1 1 . .
S S 0.75611(6) 0.92036(5) 0.56637(4) 0.04691(16) Uani d . 1 1 A .
O O1 0.7602(2) 1.02174(17) 0.49885(16) 0.0609(5) Uani d . 1 1 . .
O O2 0.7649(2) 0.9502(2) 0.66719(15) 0.0706(6) Uani d . 1 1 . .
N N 0.60950(18) 0.84131(18) 0.52132(10) 0.0412(4) Uani d D 1 1 . .
H H1N 0.591(2) 0.802(2) 0.5668(14) 0.048(7) Uiso d D 1 1 . .
C C1 0.8877(2) 0.8073(2) 0.56969(17) 0.0441(5) Uani d . 1 1 . .
C C2 0.9599(3) 0.8170(3) 0.5024(2) 0.0538(6) Uani d . 1 1 A .
H H2A 0.9385 0.8817 0.4540 0.065 Uiso calc R 1 1 . .
C C3 1.0638(3) 0.7296(3) 0.5081(2) 0.0605(7) Uani d . 1 1 . .
H H3A 1.1137 0.7351 0.4636 0.073 Uiso calc R 1 1 A .
C C4 1.0935(2) 0.6346(3) 0.5792(2) 0.0557(7) Uani d . 1 1 A .
C C5 1.0217(3) 0.6238(3) 0.6468(2) 0.0596(7) Uani d . 1 1 . .
H H5A 1.0433 0.5585 0.6948 0.072 Uiso calc R 1 1 A .
C C6 0.9181(2) 0.7110(3) 0.64169(19) 0.0534(6) Uani d . 1 1 A .
H H6A 0.8686 0.7054 0.6864 0.064 Uiso calc R 1 1 . .
O O3A' 0.5775(3) 0.8028(3) 0.17833(16) 0.0530(5) Uani d PD 0.786(3) 1 A 1
C C1A' 0.5533(3) 0.7962(2) 0.42417(12) 0.0339(4) Uani d PD 0.786(3) 1 A 1
C C2A' 0.6036(3) 0.8212(3) 0.34828(19) 0.0364(5) Uani d PD 0.786(3) 1 A 1
H H2AA 0.6808 0.8745 0.3599 0.044 Uiso calc PR 0.786(3) 1 A 1
C C3A' 0.5401(3) 0.7671(3) 0.2502(2) 0.0393(5) Uani d PD 0.786(3) 1 A 1
C C4A' 0.4276(3) 0.6688(3) 0.2359(2) 0.0466(7) Uani d PD 0.786(3) 1 A 1
H H4AA 0.4685 0.5832 0.2497 0.056 Uiso calc PR 0.786(3) 1 A 1
H H4AB 0.3677 0.6704 0.1666 0.056 Uiso calc PR 0.786(3) 1 A 1
C C5A' 0.3411(3) 0.6942(3) 0.3040(2) 0.0437(7) Uani d PD 0.786(3) 1 A 1
H H5AA 0.2954 0.7784 0.2855 0.052 Uiso calc PR 0.786(3) 1 A 1
C C6A' 0.4363(3) 0.7032(3) 0.4122(2) 0.0421(6) Uani d PD 0.786(3) 1 A 1
H H6AA 0.3828 0.7308 0.4542 0.051 Uiso calc PR 0.786(3) 1 A 1
H H6AB 0.4738 0.6181 0.4347 0.051 Uiso calc PR 0.786(3) 1 A 1
C C7A' 0.2296(4) 0.5931(4) 0.2902(3) 0.0558(9) Uani d P 0.786(3) 1 A 1
H H7AA 0.1709 0.5922 0.2215 0.084 Uiso calc PR 0.786(3) 1 A 1
H H7AB 0.1753 0.6132 0.3324 0.084 Uiso calc PR 0.786(3) 1 A 1
H H7AC 0.2718 0.5096 0.3079 0.084 Uiso calc PR 0.786(3) 1 A 1
O O3B' 0.5921(10) 0.7747(12) 0.1904(6) 0.0530(5) Uani d PD 0.214(3) 1 A 2
C C1B' 0.5549(9) 0.7864(5) 0.4272(2) 0.0339(4) Uani d PD 0.214(3) 1 A 2
C C2B' 0.5841(11) 0.8367(12) 0.3478(6) 0.0364(5) Uani d PD 0.214(3) 1 A 2
H H2BA 0.6405 0.9093 0.3552 0.044 Uiso calc PR 0.214(3) 1 A 2
C C3B' 0.5260(10) 0.7750(12) 0.2512(7) 0.0393(5) Uani d PD 0.214(3) 1 A 2
C C4B' 0.3941(10) 0.7012(12) 0.2334(7) 0.0466(7) Uani d PD 0.214(3) 1 A 2
H H4BA 0.3842 0.6399 0.1795 0.056 Uiso calc PR 0.214(3) 1 A 2
H H4BB 0.3169 0.7612 0.2119 0.056 Uiso calc PR 0.214(3) 1 A 2
C C5B' 0.3867(10) 0.6284(10) 0.3246(6) 0.0437(7) Uani d PD 0.214(3) 1 A 2
H H5BA 0.4570 0.5600 0.3395 0.052 Uiso calc PR 0.214(3) 1 A 2
C C6B' 0.4207(11) 0.7179(13) 0.4147(8) 0.0421(6) Uani d PD 0.214(3) 1 A 2
H H6BA 0.3470 0.7808 0.4053 0.051 Uiso calc PR 0.214(3) 1 A 2
H H6BB 0.4282 0.6680 0.4744 0.051 Uiso calc PR 0.214(3) 1 A 2
C C7B' 0.2415(16) 0.5623(17) 0.3043(14) 0.0558(9) Uani d P 0.214(3) 1 A 2
H H7BA 0.1711 0.6277 0.2920 0.084 Uiso calc PR 0.214(3) 1 A 2
H H7BB 0.2423 0.5120 0.3617 0.084 Uiso calc PR 0.214(3) 1 A 2
H H7BC 0.2225 0.5068 0.2469 0.084 Uiso calc PR 0.214(3) 1 A 2

loop_
_atom_site_aniso_label
_atom_site_aniso_U_11
_atom_site_aniso_U_22
_atom_site_aniso_U_33
_atom_site_aniso_U_12
_atom_site_aniso_U_13
_atom_site_aniso_U_23
Cl 0.0536(4) 0.0905(5) 0.0885(6) 0.0121(3) 0.0112(4) -0.0009(4)
S 0.0462(3) 0.0526(3) 0.0352(3) -0.0116(2) 0.0040(2) -0.00969(19)
O1 0.0640(10) 0.0465(9) 0.0670(11) -0.0130(8) 0.0142(8) 0.0008(8)
O2 0.0764(12) 0.0880(12) 0.0396(9) -0.0123(11) 0.0081(8) -0.0268(9)
N 0.0399(8) 0.0581(10) 0.0253(7) -0.0102(7) 0.0103(6) -0.0050(7)
C1 0.0329(9) 0.0557(11) 0.0368(10) -0.0111(8) 0.0019(8) 0.0004(8)
C2 0.0531(11) 0.0599(13) 0.0486(12) -0.0120(10) 0.0170(10) 0.0062(10)
C3 0.0536(12) 0.0721(16) 0.0600(14) -0.0106(12) 0.0243(10) 0.0014(12)
C4 0.0339(10) 0.0649(14) 0.0592(14) -0.0056(10) 0.0026(9) -0.0020(12)
C5 0.0433(11) 0.0763(16) 0.0511(13) -0.0075(11) 0.0044(10) 0.0162(12)
C6 0.0404(10) 0.0725(15) 0.0426(11) -0.0100(10) 0.0070(9) 0.0114(10)
O3A' 0.0683(9) 0.0686(13) 0.0278(8) -0.0041(9) 0.0235(7) 0.0011(7)
C1A' 0.0317(8) 0.0430(9) 0.0264(8) -0.0005(7) 0.0083(6) 0.0000(7)
C2A' 0.0329(9) 0.0498(11) 0.0272(9) -0.0061(9) 0.0108(7) -0.0035(8)
C3A' 0.0405(10) 0.0513(11) 0.0274(9) 0.0008(9) 0.0129(8) -0.0024(8)
C4A' 0.0476(14) 0.0558(16) 0.0347(11) -0.0052(12) 0.0112(10) -0.0115(10)
C5A' 0.0333(11) 0.0538(15) 0.0403(13) -0.0072(10) 0.0071(9) -0.0063(11)
C6A' 0.0367(10) 0.0599(13) 0.0313(9) -0.0072(9) 0.0132(8) 0.0001(9)
C7A' 0.0404(11) 0.0595(19) 0.0639(17) -0.0150(12) 0.0122(11) -0.0074(14)
O3B' 0.0683(9) 0.0686(13) 0.0278(8) -0.0041(9) 0.0235(7) 0.0011(7)
C1B' 0.0317(8) 0.0430(9) 0.0264(8) -0.0005(7) 0.0083(6) 0.0000(7)
C2B' 0.0329(9) 0.0498(11) 0.0272(9) -0.0061(9) 0.0108(7) -0.0035(8)
C3B' 0.0405(10) 0.0513(11) 0.0274(9) 0.0008(9) 0.0129(8) -0.0024(8)
C4B' 0.0476(14) 0.0558(16) 0.0347(11) -0.0052(12) 0.0112(10) -0.0115(10)
C5B' 0.0333(11) 0.0538(15) 0.0403(13) -0.0072(10) 0.0071(9) -0.0063(11)
C6B' 0.0367(10) 0.0599(13) 0.0313(9) -0.0072(9) 0.0132(8) 0.0001(9)
C7B' 0.0404(11) 0.0595(19) 0.0639(17) -0.0150(12) 0.0122(11) -0.0074(14)

loop_
_atom_type_symbol
_atom_type_description
_atom_type_scat_dispersion_real
_atom_type_scat_dispersion_imag
_atom_type_scat_source
C C 0.0181 0.0091 'International Tables Vol C Tables 4.2.6.8 and 6.1.1.4'
H H 0.0000 0.0000 'International Tables Vol C Tables 4.2.6.8 and 6.1.1.4'
N N 0.0311 0.0180 'International Tables Vol C Tables 4.2.6.8 and 6.1.1.4'
O O 0.0492 0.0322 'International Tables Vol C Tables 4.2.6.8 and 6.1.1.4'
S S 0.3331 0.5567 'International Tables Vol C Tables 4.2.6.8 and 6.1.1.4'
Cl Cl 0.3639 0.7018 'International Tables Vol C Tables 4.2.6.8 and 6.1.1.4'

loop_
_geom_angle_atom_site_label_1
_geom_angle_atom_site_label_2
_geom_angle_atom_site_label_3
_geom_angle
O1 S O2 120.11(14)
O1 S N 109.11(10)
O2 S N 104.28(12)
O1 S C1 108.39(12)
O2 S C1 108.34(13)
N S C1 105.70(10)
C1B' N S 127.4(4)
C1A' N S 125.70(16)
C1B' N H1N 114.7(17)
C1A' N H1N 118.3(16)
S N H1N 110.6(15)
C2 C1 C6 121.0(2)
C2 C1 S 120.28(19)
C6 C1 S 118.7(2)
C3 C2 C1 119.1(2)
C3 C2 H2A 120.5
C1 C2 H2A 120.5
C4 C3 C2 119.8(3)
C4 C3 H3A 120.1
C2 C3 H3A 120.1
C3 C4 C5 121.7(3)
C3 C4 Cl 119.5(2)
C5 C4 Cl 118.9(2)
C6 C5 C4 118.8(3)
C6 C5 H5A 120.6
C4 C5 H5A 120.6
C5 C6 C1 119.7(3)
C5 C6 H6A 120.2
C1 C6 H6A 120.2
C2A' C1A' N 125.3(2)
C2A' C1A' C6A' 121.7(2)
N C1A' C6A' 112.7(2)
C1A' C2A' C3A' 121.3(2)
C1A' C2A' H2AA 119.4
C3A' C2A' H2AA 119.4
O3A' C3A' C2A' 120.4(3)
O3A' C3A' C4A' 120.9(2)
C2A' C3A' C4A' 118.7(3)
C3A' C4A' C5A' 111.9(2)
C3A' C4A' H4AA 109.2
C5A' C4A' H4AA 109.2
C3A' C4A' H4AB 109.2
C5A' C4A' H4AB 109.2
H4AA C4A' H4AB 107.9
C7A' C5A' C6A' 112.3(3)
C7A' C5A' C4A' 111.5(3)
C6A' C5A' C4A' 109.4(2)
C7A' C5A' H5AA 107.8
C6A' C5A' H5AA 107.8
C4A' C5A' H5AA 107.8
C1A' C6A' C5A' 112.1(2)
C1A' C6A' H6AA 109.2
C5A' C6A' H6AA 109.2
C1A' C6A' H6AB 109.2
C5A' C6A' H6AB 109.2
H6AA C6A' H6AB 107.9
C2B' C1B' N 120.6(6)
C2B' C1B' C6B' 121.5(6)
N C1B' C6B' 112.0(6)
C1B' C2B' C3B' 118.6(9)
C1B' C2B' H2BA 120.7
C3B' C2B' H2BA 120.7
O3B' C3B' C2B' 120.0(9)
O3B' C3B' C4B' 122.7(9)
C2B' C3B' C4B' 117.0(9)
C3B' C4B' C5B' 113.7(8)
C3B' C4B' H4BA 108.8
C5B' C4B' H4BA 108.8
C3B' C4B' H4BB 108.8
C5B' C4B' H4BB 108.8
H4BA C4B' H4BB 107.7
C4B' C5B' C6B' 110.5(9)
C4B' C5B' C7B' 111.5(9)
C6B' C5B' C7B' 111.2(10)
C4B' C5B' H5BA 107.8
C6B' C5B' H5BA 107.8
C7B' C5B' H5BA 107.8
C1B' C6B' C5B' 109.7(8)
C1B' C6B' H6BA 109.7
C5B' C6B' H6BA 109.7
C1B' C6B' H6BB 109.7
C5B' C6B' H6BB 109.7
H6BA C6B' H6BB 108.2
C5B' C7B' H7BA 109.5
C5B' C7B' H7BB 109.5
H7BA C7B' H7BB 109.5
C5B' C7B' H7BC 109.5
H7BA C7B' H7BC 109.5
H7BB C7B' H7BC 109.5

loop_
_geom_bond_atom_site_label_1
_geom_bond_atom_site_label_2
_geom_bond_distance
Cl C4 1.740(3)
S O1 1.426(2)
S O2 1.431(2)
S N 1.6400(17)
S C1 1.768(2)
N C1B' 1.384(2)
N C1A' 1.3843(18)
N H1N 0.833(16)
C1 C2 1.382(4)
C1 C6 1.383(3)
C2 C3 1.375(4)
C2 H2A 0.9300
C3 C4 1.365(4)
C3 H3A 0.9300
C4 C5 1.384(4)
C5 C6 1.373(4)
C5 H5A 0.9300
C6 H6A 0.9300
O3A' C3A' 1.251(4)
C1A' C2A' 1.356(4)
C1A' C6A' 1.498(4)
C2A' C3A' 1.437(3)
C2A' H2AA 0.9300
C3A' C4A' 1.496(4)
C4A' C5A' 1.525(4)
C4A' H4AA 0.9700
C4A' H4AB 0.9700
C5A' C7A' 1.509(5)
C5A' C6A' 1.524(4)
C5A' H5AA 0.9800
C6A' H6AA 0.9700
C6A' H6AB 0.9700
C7A' H7AA 0.9600
C7A' H7AB 0.9600
C7A' H7AC 0.9600
O3B' C3B' 1.252(12)
C1B' C2B' 1.355(10)
C1B' C6B' 1.499(11)
C2B' C3B' 1.446(11)
C2B' H2BA 0.9300
C3B' C4B' 1.494(12)
C4B' C5B' 1.514(12)
C4B' H4BA 0.9700
C4B' H4BB 0.9700
C5B' C6B' 1.519(12)
C5B' C7B' 1.570(18)
C5B' H5BA 0.9800
C6B' H6BA 0.9700
C6B' H6BB 0.9700
C7B' H7BA 0.9600
C7B' H7BB 0.9600
C7B' H7BC 0.9600

loop_
_geom_hbond_atom_site_label_D
_geom_hbond_atom_site_label_H
_geom_hbond_atom_site_label_A
_geom_hbond_site_symmetry_A
_geom_hbond_distance_DH
_geom_hbond_distance_HA
_geom_hbond_distance_DA
_geom_hbond_angle_DHA
N H1N O3B' 4_576 0.833(16) 1.913(19) 2.729(10) 166(2)
N H1N O3A' 4_576 0.833(16) 1.951(17) 2.777(3) 171(2)
C5 H5A O2 2_746 0.93 2.53 3.337(3) 145.3

loop_
_geom_torsion_atom_site_label_1
_geom_torsion_atom_site_label_2
_geom_torsion_atom_site_label_3
_geom_torsion_atom_site_label_4
_geom_torsion
O1 S N C1B' 53.1(4)
O2 S N C1B' -177.4(4)
C1 S N C1B' -63.2(4)
O1 S N C1A' 48.0(2)
O2 S N C1A' 177.5(2)
C1 S N C1A' -68.4(2)
O1 S C1 C2 -9.0(2)
O2 S C1 C2 -140.8(2)
N S C1 C2 107.90(19)
O1 S C1 C6 169.99(18)
O2 S C1 C6 38.1(2)
N S C1 C6 -73.15(19)
C6 C1 C2 C3 -0.4(4)
S C1 C2 C3 178.6(2)
C1 C2 C3 C4 0.4(4)
C2 C3 C4 C5 -0.2(4)
C2 C3 C4 Cl -179.7(2)
C3 C4 C5 C6 0.0(4)
Cl C4 C5 C6 179.5(2)
C4 C5 C6 C1 0.0(4)
C2 C1 C6 C5 0.2(4)
S C1 C6 C5 -178.8(2)
C1B' N C1A' C2A' -121(6)
S N C1A' C2A' -6.9(4)
C1B' N C1A' C6A' 53(6)
S N C1A' C6A' 167.16(19)
N C1A' C2A' C3A' 178.3(3)
C6A' C1A' C2A' C3A' 4.8(4)
C1A' C2A' C3A' O3A' 171.7(3)
C1A' C2A' C3A' C4A' -7.5(4)
O3A' C3A' C4A' C5A' -146.2(3)
C2A' C3A' C4A' C5A' 33.0(4)
C3A' C4A' C5A' C7A' -178.9(3)
C3A' C4A' C5A' C6A' -54.2(3)
C2A' C1A' C6A' C5A' -27.7(4)
N C1A' C6A' C5A' 158.0(2)
C7A' C5A' C6A' C1A' 175.5(3)
C4A' C5A' C6A' C1A' 51.3(3)
C1A' N C1B' C2B' 40(5)
S N C1B' C2B' -28.9(10)
C1A' N C1B' C6B' -113(6)
S N C1B' C6B' 177.9(6)
N C1B' C2B' C3B' 179.2(8)
C6B' C1B' C2B' C3B' -30.1(15)
C1B' C2B' C3B' O3B' -147.4(12)
C1B' C2B' C3B' C4B' 26.1(16)
O3B' C3B' C4B' C5B' 135.8(12)
C2B' C3B' C4B' C5B' -37.6(15)
C3B' C4B' C5B' C6B' 51.1(13)
C3B' C4B' C5B' C7B' 175.3(11)
C2B' C1B' C6B' C5B' 43.2(13)
N C1B' C6B' C5B' -163.8(7)
C4B' C5B' C6B' C1B' -51.6(11)
C7B' C5B' C6B' C1B' -175.9(10)
